data_4100973
loop_
_publ_author_name
'Choudhury, Angshuman R.'
'Winterton, Neil'
'Steiner, Alexander'
'Cooper, Andrew I.'
'Johnson, Kathleen A.'

_publ_section_title
;
 In situ crystallization of low-melting ionic liquids.
;
_journal_issue 48
_journal_name_full 'Journal of the American Chemical Society'
_journal_page_first 16792
_journal_page_last 16793
_journal_paper_doi 10.1021/ja055956u
_journal_volume 127
_journal_year 2005
_chemical_formula_sum 'C11 H20 F6 N2 O4 S2'
_chemical_formula_weight 422.41
_space_group_IT_number 19
_space_group_name_Hall 'P 2ac 2ab'
_space_group_name_H-M_alt 'P 21 21 21'
_symmetry_cell_setting orthorhombic
_symmetry_Int_Tables_number 19
_symmetry_space_group_name_Hall 'P 2ac 2ab'
_symmetry_space_group_name_H-M 'P 21 21 21'
_cell_angle_alpha 90
_cell_angle_beta 90
_cell_angle_gamma 90
_cell_formula_units_Z 4
_cell_length_a 8.3947(11)
_cell_length_b 13.0106(16)
_cell_length_c 16.582(2)
_cell_measurement_temperature 130(2)
_cell_volume 1811.1(4)
_diffrn_ambient_temperature 130(2)
_exptl_crystal_density_diffrn 1.549
_cod_data_source_file 4100973.cif
_cod_data_source_block 4100973
_cod_depositor_comments
;
The following automatic conversions were performed:
'_symmetry_cell_setting' value 'Orthorhombic' changed to 'orthorhombic'
according to '/home/saulius/struct/CIF-dictionaries/cif_core.dic'
dictionary named 'cif_core.dic' version 2.4.1 from 2010-06-29.

Automatic conversion script
Id: cif_fix_enum 1527 2010-12-29 10:47:43Z saulius 

 Adding full bibliography for
 /tmp/tmp-cod-update-bibliographies-19669/cifs/4100973.cif.
;
_cod_database_code 4100973

loop_
_space_group_symop_operation_xyz
'x, y, z'
'-x+1/2, -y, z+1/2'
'-x, y+1/2, -z+1/2'
'x+1/2, -y+1/2, -z'

loop_
_atom_site_label
_atom_site_type_symbol
_atom_site_fract_x
_atom_site_fract_y
_atom_site_fract_z
_atom_site_U_iso_or_equiv
_atom_site_adp_type
_atom_site_occupancy
_atom_site_symmetry_multiplicity
_atom_site_calc_flag
_atom_site_refinement_flags
_atom_site_disorder_assembly
_atom_site_disorder_group
S1 S 0.13235(9) 0.46634(9) 0.35642(5) 0.0258(3) Uani 1 1 d . . .
S2 S -0.10439(9) 0.52197(9) 0.24550(5) 0.0259(3) Uani 1 1 d . . .
F5 F 0.1261(3) 0.4653(3) 0.14692(14) 0.0550(9) Uani 1 1 d . . .
O1 O 0.1688(3) 0.3739(2) 0.39949(16) 0.0339(7) Uani 1 1 d . . .
F2 F 0.2372(3) 0.5697(3) 0.47901(15) 0.0546(8) Uani 1 1 d . . .
O2 O 0.2534(3) 0.5102(3) 0.30655(15) 0.0362(8) Uani 1 1 d . . .
F1 F -0.0095(3) 0.5284(2) 0.48912(13) 0.0465(7) Uani 1 1 d . . .
O3 O -0.2731(3) 0.5049(3) 0.24157(16) 0.0386(8) Uani 1 1 d . . .
F4 F -0.0937(4) 0.5066(2) 0.08952(13) 0.0567(9) Uani 1 1 d . . .
O4 O -0.0446(3) 0.6246(2) 0.24043(15) 0.0321(7) Uani 1 1 d . . .
F6 F -0.0729(4) 0.3621(3) 0.15123(15) 0.0614(10) Uani 1 1 d . . .
N2 N -0.0382(3) 0.4536(3) 0.31698(16) 0.0255(9) Uani 1 1 d . . .
F3 F 0.0599(4) 0.6511(3) 0.40988(15) 0.0519(8) Uani 1 1 d . . .
C11 C -0.0302(5) 0.4598(5) 0.1535(2) 0.0381(13) Uani 1 1 d . . .
C10 C 0.1019(5) 0.5600(4) 0.4383(2) 0.0349(12) Uani 1 1 d . . .
C8 C 1.1325(5) 0.7563(4) 0.6238(2) 0.0350(11) Uani 1 1 d . . .
H8A H 1.241 0.7534 0.6471 0.042 Uiso 1 1 calc R . .
H8B H 1.1055 0.6867 0.6039 0.042 Uiso 1 1 calc R . .
N1 N 0.9396(3) 0.7420(3) 0.83495(15) 0.0229(8) Uani 1 1 d . . .
C1 C 0.9226(4) 0.6533(4) 0.8932(2) 0.0285(10) Uani 1 1 d . . .
H1A H 1.0232 0.6419 0.923 0.034 Uiso 1 1 calc R . .
H1B H 0.8942 0.5894 0.8642 0.034 Uiso 1 1 calc R . .
C4 C 0.7662(4) 0.7731(4) 0.8213(2) 0.0298(10) Uani 1 1 d . . .
H4A H 0.759 0.8438 0.7997 0.036 Uiso 1 1 calc R . .
H4B H 0.713 0.7254 0.7834 0.036 Uiso 1 1 calc R . .
C2 C 0.7891(4) 0.6850(4) 0.95083(19) 0.0293(10) Uani 1 1 d . . .
H2A H 0.8337 0.7141 1.0012 0.035 Uiso 1 1 calc R . .
H2B H 0.7216 0.6251 0.9647 0.035 Uiso 1 1 calc R . .
C9 C 1.1317(5) 0.8312(5) 0.5532(2) 0.0425(13) Uani 1 1 d . . .
H9A H 1.0266 0.8307 0.5275 0.064 Uiso 1 1 calc R . .
H9B H 1.2127 0.8106 0.5139 0.064 Uiso 1 1 calc R . .
H9C H 1.1553 0.9006 0.5729 0.064 Uiso 1 1 calc R . .
C6 C 1.0214(4) 0.7082(4) 0.7578(2) 0.0300(10) Uani 1 1 d . . .
H6A H 0.9714 0.6436 0.739 0.036 Uiso 1 1 calc R . .
H6B H 1.1345 0.6931 0.77 0.036 Uiso 1 1 calc R . .
C7 C 1.0146(4) 0.7866(4) 0.6898(2) 0.0262(10) Uani 1 1 d . . .
H7A H 1.0416 0.8556 0.7109 0.031 Uiso 1 1 calc R . .
H7B H 0.9055 0.7893 0.6673 0.031 Uiso 1 1 calc R . .
C3 C 0.6919(4) 0.7664(4) 0.9052(2) 0.0325(11) Uani 1 1 d . . .
H3A H 0.5787 0.7456 0.9016 0.039 Uiso 1 1 calc R . .
H3B H 0.6981 0.8336 0.933 0.039 Uiso 1 1 calc R . .
C5 C 1.0286(4) 0.8275(4) 0.8737(2) 0.0362(12) Uani 1 1 d . . .
H5A H 0.976 0.8466 0.9243 0.054 Uiso 1 1 calc R . .
H5B H 1.0306 0.8869 0.8374 0.054 Uiso 1 1 calc R . .
H5C H 1.1379 0.8054 0.885 0.054 Uiso 1 1 calc R . .

loop_
_atom_site_aniso_label
_atom_site_aniso_U_11
_atom_site_aniso_U_22
_atom_site_aniso_U_33
_atom_site_aniso_U_23
_atom_site_aniso_U_13
_atom_site_aniso_U_12
S1 0.0248(4) 0.0238(9) 0.0288(4) 0.0023(4) -0.0015(3) 0.0005(4)
S2 0.0277(4) 0.0252(9) 0.0248(4) 0.0010(4) -0.0009(3) 0.0011(4)
F5 0.0590(15) 0.065(3) 0.0413(13) -0.0053(13) 0.0170(11) 0.0154(16)
O1 0.0367(13) 0.023(2) 0.0422(13) 0.0053(13) -0.0078(11) 0.0028(12)
F2 0.0448(13) 0.070(3) 0.0487(13) -0.0171(14) -0.0162(11) -0.0069(13)
O2 0.0270(11) 0.040(3) 0.0412(14) 0.0035(14) 0.0028(10) -0.0021(11)
F1 0.0519(13) 0.051(2) 0.0368(11) -0.0091(12) 0.0087(10) -0.0033(12)
O3 0.0322(12) 0.042(3) 0.0416(13) 0.0096(13) -0.0088(10) -0.0011(12)
F4 0.0925(19) 0.054(3) 0.0237(10) 0.0037(11) -0.0064(12) 0.0054(16)
O4 0.0383(13) 0.021(2) 0.0365(13) 0.0022(12) 0.0005(11) -0.0013(12)
F6 0.110(2) 0.033(3) 0.0411(13) -0.0086(13) 0.0010(15) -0.003(2)
N2 0.0285(13) 0.021(3) 0.0275(13) 0.0008(14) -0.0002(10) -0.0007(13)
F3 0.0788(17) 0.030(3) 0.0467(13) -0.0075(14) -0.0095(13) 0.0077(15)
C11 0.063(2) 0.022(5) 0.0284(17) -0.0010(19) 0.0003(16) 0.005(2)
C10 0.043(2) 0.029(4) 0.0325(17) -0.0037(18) -0.0088(15) -0.0002(19)
C8 0.0433(19) 0.033(4) 0.0288(17) 0.0012(18) 0.0052(15) 0.0054(19)
N1 0.0222(14) 0.023(3) 0.0231(13) 0.0013(13) -0.0021(10) -0.0028(12)
C1 0.0360(17) 0.020(3) 0.0289(16) 0.0052(17) 0.0004(14) 0.0033(17)
C4 0.0221(15) 0.034(4) 0.0333(16) 0.0041(17) -0.0024(13) 0.0036(16)
C2 0.0334(16) 0.028(3) 0.0269(16) -0.0007(16) 0.0024(13) -0.0035(17)
C9 0.051(2) 0.047(5) 0.0298(18) 0.0058(19) 0.0071(16) -0.003(2)
C6 0.0303(16) 0.032(3) 0.0272(16) -0.0007(17) 0.0057(14) 0.0037(16)
C7 0.0294(16) 0.022(3) 0.0272(15) 0.0014(16) 0.0012(13) 0.0033(16)
C3 0.0267(16) 0.035(4) 0.0361(17) -0.0004(18) 0.0027(14) 0.0012(16)
C5 0.0338(16) 0.047(4) 0.0284(16) -0.0033(19) 0.0004(13) -0.0101(19)

loop_
_geom_bond_atom_site_label_1
_geom_bond_atom_site_label_2
_geom_bond_distance
_geom_bond_site_symmetry_2
_geom_bond_publ_flag
S1 O2 1.429(3) . ?
S1 O1 1.432(3) . ?
S1 N2 1.583(3) . ?
S1 C10 1.843(5) . ?
S2 O4 1.429(3) . ?
S2 O3 1.435(3) . ?
S2 N2 1.583(3) . ?
S2 C11 1.835(4) . ?
F5 C11 1.319(5) . ?
F2 C10 1.327(5) . ?
F1 C10 1.324(5) . ?
F4 C11 1.335(5) . ?
F6 C11 1.321(6) . ?
F3 C10 1.323(6) . ?
C8 C9 1.524(6) . ?
C8 C7 1.527(5) . ?
C8 H8A 0.99 . ?
C8 H8B 0.99 . ?
N1 C5 1.486(5) . ?
N1 C1 1.511(5) . ?
N1 C6 1.517(4) . ?
N1 C4 1.527(4) . ?
C1 C2 1.530(5) . ?
C1 H1A 0.99 . ?
C1 H1B 0.99 . ?
C4 C3 1.528(5) . ?
C4 H4A 0.99 . ?
C4 H4B 0.99 . ?
C2 C3 1.536(6) . ?
C2 H2A 0.99 . ?
C2 H2B 0.99 . ?
C9 H9A 0.98 . ?
C9 H9B 0.98 . ?
C9 H9C 0.98 . ?
C6 C7 1.521(6) . ?
C6 H6A 0.99 . ?
C6 H6B 0.99 . ?
C7 H7A 0.99 . ?
C7 H7B 0.99 . ?
C3 H3A 0.99 . ?
C3 H3B 0.99 . ?
C5 H5A 0.98 . ?
C5 H5B 0.98 . ?
C5 H5C 0.98 . ?
